data_7134685
loop_
_publ_author_name
'Wang, Zhen'
'Yang, Yuxuan'
'Fang, Luohan'
'Xie, Yangbin'
'Ma, Wenming'
'Zhang, Yahui'
'Sun, Chun-Lin'
'Zhang, Baoxin'
'Zhang, Xiaoxiang'
'Pan, Xiaobo'

_publ_section_title
;
 Efficient UV-matchable light-converting agent based on a space-conjugated
 di-triarylboron structure.
;
_journal_issue 60
_journal_name_full 'Chemical communications (Cambridge, England)'
_journal_page_first 11255
_journal_page_last 11258
_journal_paper_doi 10.1039/d5cc02044a
_journal_volume 61
_journal_year 2025
_chemical_formula_moiety 'C54 H55 B2 F'
_chemical_formula_sum 'C54 H55 B2 F'
_chemical_formula_weight 744.60
_space_group_crystal_system monoclinic
_space_group_IT_number 14
_space_group_name_Hall '-P 2yn'
_space_group_name_H-M_alt 'P 1 21/n 1'
_atom_sites_solution_hydrogens geom
_atom_sites_solution_primary iterative
_audit_block_doi 10.5517/ccdc.csd.cc2lvgwt
_audit_creation_date 2024-08-20
_audit_creation_method
;
Olex2 1.5
(compiled 2022.04.07 svn.rca3783a0 for OlexSys, GUI svn.r6498)
;
_audit_update_record
;
2024-12-09 deposited with the CCDC.	2025-06-10 downloaded from the CCDC.
;
_cell_angle_alpha 90
_cell_angle_beta 92.6980(10)
_cell_angle_gamma 90
_cell_formula_units_Z 2
_cell_length_a 8.41890(10)
_cell_length_b 21.0396(3)
_cell_length_c 12.3265(2)
_cell_measurement_reflns_used 16676
_cell_measurement_temperature 297.68(10)
_cell_measurement_theta_max 77.0860
_cell_measurement_theta_min 2.1060
_cell_volume 2180.98(5)
_computing_cell_refinement 'CrysAlisPro 1.171.41.113a (Rigaku OD, 2021)'
_computing_data_collection 'CrysAlisPro 1.171.41.113a (Rigaku OD, 2021)'
_computing_data_reduction 'CrysAlisPro 1.171.41.113a (Rigaku OD, 2021)'
_computing_molecular_graphics 'Olex2 1.5 (Dolomanov et al., 2009)'
_computing_publication_material 'Olex2 1.5 (Dolomanov et al., 2009)'
_computing_structure_refinement 'olex2.refine 1.5 (Bourhis et al., 2015)'
_computing_structure_solution 'olex2.solve 1.5 (Bourhis et al., 2015)'
_diffrn_ambient_environment air
_diffrn_ambient_temperature 297.68(10)
_diffrn_detector 'Hybrid Pixel Array Detector'
_diffrn_detector_area_resol_mean 10.0000
_diffrn_detector_type HyPix
_diffrn_measured_fraction_theta_full 0.998
_diffrn_measured_fraction_theta_max 0.969
_diffrn_measurement_details
;
List of Runs (angles in degrees, time in seconds):

  # Type    Start    End  Width  t~exp~   \w     \q     \k     \f   Frames
#--------------------------------------------------------------------------
  1  \w    100.00 125.00   0.50    0.22    --  107.75  57.00 -90.00   50
  2  \w     94.00 153.00   0.50    0.22    --  107.75  57.00-150.00  118
  3  \w    148.00 173.00   0.50    0.22    --  107.75  57.00 -90.00   50
  4  \w     95.00 173.00   0.50    0.22    --  107.75  19.00 -60.00  156
  5  \w    148.00 174.00   0.50    0.22    --  107.75  57.00  30.00   52
  6  \w    131.00 166.00   0.50    0.22    --  107.75  19.00  60.00   70
  7  \w    101.00 129.00   0.50    0.22    --  107.75  57.00  30.00   56
  8  \w    -22.00  39.00   0.50    0.07    --   47.57 -37.00-150.00  122
  9  \w    -23.00  23.00   0.50    0.07    --   47.57 -19.00-120.00   92
 10  \w    -14.00  11.00   0.50    0.07    --   47.57 -19.00  30.00   50
 11  \w    -22.00  23.00   0.50    0.07    --   47.57 -19.00  60.00   90
 12  \w     41.00  67.00   0.50    0.22    --  107.75 -99.00  30.00   52
 13  \w     87.00 124.00   0.50    0.22    --  107.75-151.00  57.00   74
 14  \w     36.00 109.00   0.50    0.22    --  107.75-125.00 150.00  146
 15  \w     63.00  88.00   0.50    0.07    --   47.57-151.00  57.00   50
 16  \w     78.00 103.00   0.50    0.22    --  107.75-125.00 -90.00   50
 17  \w     36.00  67.00   0.50    0.22    --  107.75-125.00 -90.00   62
 18  \w     57.00 110.00   0.50    0.22    --  107.75-122.00-141.00  106
 19  \w     31.00  56.00   0.50    0.07    --   47.57-122.00-141.00   50
 20  \w     35.00 103.00   0.50    0.22    --  107.75 -77.00 -90.00  136
 21  \w     38.00  63.00   0.50    0.22    --  107.75 -57.00-180.00   50
 22  \w     35.00  63.00   0.50    0.22    --  107.75 -57.00 -90.00   56
 23  \w     38.00  63.00   0.50    0.22    --  107.75 -57.00-150.00   50
 24  \w     35.00  63.00   0.50    0.22    --  107.75 -57.00-120.00   56
 25  \w     40.00  87.00   0.50    0.22    --  107.75 -77.00   0.00   94
 26  \w     37.00  62.00   0.50    0.22    --  107.75 -57.00  60.00   50
 27  \w     35.00  62.00   0.50    0.22    --  107.75 -57.00  30.00   54
 28  \w     79.00 114.00   0.50    0.22    --  107.75 122.00 -59.00   70
 29  \w     61.00 119.00   0.50    0.22    --  107.75 151.00 101.00  116
 30  \w     61.00 108.00   0.50    0.07    --   47.57 151.00 101.00   94
 31  \w    -53.00 -27.00   0.50    0.22    -- -100.00  77.00 150.00   52
 32  \w    -69.00 -44.00   0.50    0.22    -- -100.00  57.00 150.00   50
 33  \w   -100.00 -63.00   0.50    0.22    -- -100.00  77.00 150.00   74
 34  \w    -62.00 -28.00   0.50    0.22    -- -100.00  57.00   0.00   68
 35  \w    -28.00  28.00   0.50    0.07    --  -47.57  19.00-120.00  112
 36  \w   -109.00 -51.00   0.50    0.22    -- -100.00  77.00 -60.00  116
 37  \w   -106.00 -62.00   0.50    0.22    -- -100.00 122.00 -59.00   88
 38  \w   -102.00 -75.00   0.50    0.07    --  -47.57 151.00 101.00   54
 39  \w   -130.00 -36.00   0.50    0.22    -- -100.00 151.00 101.00  188
 40  \w   -110.00 -66.00   0.50    0.22    -- -100.00 125.00  30.00   88
 41  \w    -57.00 -27.00   0.50    0.22    -- -100.00 125.00  30.00   60
 42  \w    -92.00 -21.00   0.50    0.07    --  -47.57 122.00 -59.00  142
 43  \w   -169.00 -87.00   0.50    0.22    -- -100.00 -19.00 120.00  164
 44  \w   -156.00-130.00   0.50    0.22    -- -100.00 -99.00  60.00   52
 45  \w   -124.00 -94.00   0.50    0.22    -- -100.00 -99.00  60.00   60
 46  \w   -139.00-114.00   0.50    0.22    -- -100.00-151.00  57.00   50
 47  \w   -118.00 -76.00   0.50    0.07    --  -47.57-151.00  57.00   84
 48  \w   -136.00-110.00   0.50    0.22    -- -100.00-122.00-141.00   52
 49  \w   -118.00 -33.00   0.50    0.07    --  -47.57 -57.00 -60.00  170
;
_diffrn_measurement_device 'four-circle diffractometer'
_diffrn_measurement_device_type 'ROD, Synergy Custom system, HyPix'
_diffrn_measurement_method '\w scans'
_diffrn_orient_matrix_type 'CrysAlisPro convention (1999,Acta A55,543-557)'
_diffrn_orient_matrix_UB_11 -0.0360771000
_diffrn_orient_matrix_UB_12 0.0131388000
_diffrn_orient_matrix_UB_13 0.1193069000
_diffrn_orient_matrix_UB_21 0.0271462000
_diffrn_orient_matrix_UB_22 0.0715660000
_diffrn_orient_matrix_UB_23 -0.0180251000
_diffrn_orient_matrix_UB_31 -0.1775291000
_diffrn_orient_matrix_UB_32 0.0082427000
_diffrn_orient_matrix_UB_33 -0.0330965000
_diffrn_radiation_monochromator mirror
_diffrn_radiation_probe x-ray
_diffrn_radiation_type 'Cu K\a'
_diffrn_radiation_wavelength 1.54184
_diffrn_reflns_av_R_equivalents 0.0403
_diffrn_reflns_av_unetI/netI 0.0289
_diffrn_reflns_Laue_measured_fraction_full 0.998
_diffrn_reflns_Laue_measured_fraction_max 0.969
_diffrn_reflns_limit_h_max 8
_diffrn_reflns_limit_h_min -10
_diffrn_reflns_limit_k_max 26
_diffrn_reflns_limit_k_min -26
_diffrn_reflns_limit_l_max 15
_diffrn_reflns_limit_l_min -15
_diffrn_reflns_number 29852
_diffrn_reflns_point_group_measured_fraction_full 0.998
_diffrn_reflns_point_group_measured_fraction_max 0.969
_diffrn_reflns_theta_full 67.684
_diffrn_reflns_theta_max 77.426
_diffrn_reflns_theta_min 4.160
_diffrn_source 'Rotating-anode X-ray tube'
_diffrn_source_type 'Rigaku (Cu) X-ray Source'
_exptl_absorpt_coefficient_mu 0.502
_exptl_absorpt_correction_T_max 1.00000
_exptl_absorpt_correction_T_min 0.42612
_exptl_absorpt_correction_type multi-scan
_exptl_absorpt_process_details
;
CrysAlisPro 1.171.41.113a (Rigaku Oxford Diffraction, 2021)
Empirical absorption correction using spherical harmonics,
implemented in SCALE3 ABSPACK scaling algorithm.
;
_exptl_crystal_colour 'clear light colourless'
_exptl_crystal_colour_lustre clear
_exptl_crystal_colour_modifier light
_exptl_crystal_colour_primary colourless
_exptl_crystal_density_diffrn 1.134
_exptl_crystal_description needle
_exptl_crystal_F_000 796
_exptl_crystal_size_max 0.09
_exptl_crystal_size_mid 0.06
_exptl_crystal_size_min 0.05
_refine_diff_density_max 0.312
_refine_diff_density_min -0.195
_refine_diff_density_rms 0.038
_refine_ls_extinction_method none
_refine_ls_goodness_of_fit_ref 1.090
_refine_ls_hydrogen_treatment constr
_refine_ls_matrix_type full
_refine_ls_number_parameters 277
_refine_ls_number_reflns 4492
_refine_ls_number_restraints 0
_refine_ls_restrained_S_all 1.090
_refine_ls_R_factor_all 0.0577
_refine_ls_R_factor_gt 0.0519
_refine_ls_shift/su_max 0.000
_refine_ls_shift/su_mean 0.000
_refine_ls_structure_factor_coef Fsqd
_refine_ls_weighting_details 'w=1/[\s^2^(Fo^2^)+(0.0937P)^2^+0.2415P] where P=(Fo^2^+2Fc^2^)/3'
_refine_ls_weighting_scheme calc
_refine_ls_wR_factor_gt 0.1575
_refine_ls_wR_factor_ref 0.1636
_reflns_Friedel_coverage 0.000
_reflns_number_gt 3835
_reflns_number_total 4492
_reflns_threshold_expression 'I > 2\s(I)'
_cod_data_source_file d5cc02044a2.cif
_cod_data_source_block wangzhen-pxba_1124_auto
_cod_depositor_comments 'Adding full bibliography for 7134685--7134687.cif.'
_cod_database_code 7134685
_shelx_shelxl_version_number 2018/3
_shelx_space_group_comment
;
The symmetry employed for this shelxl refinement is uniquely defined
by the following loop, which should always be used as a source of
symmetry information in preference to the above space-group names.
They are only intended as comments.
;
_reflns_odcompleteness_completeness 99.98
_reflns_odcompleteness_iscentric 1
_reflns_odcompleteness_theta 66.97
_olex2_refinement_description
;
1. Others
 Fixed Sof: F1(0.3) F2(0.2) H4(0.8) H11(0.7)
2.a Aromatic/amide H refined with riding coordinates:
 C4(H4), C11(H11), C12(H12), C13(H13), C15(H15), C16(H16), C18(H18), C21(H21),
 C24(H24), C26(H26)
2.b Idealised Me refined as rotating group:
 C19(H19A,H19B,H19C), C20(H20A,H20B,H20C), C22(H22A,H22B,H22C), C23(H23A,H23B,
 H23C), C25(H25A,H25B,H25C), C27(H27B,H27A,H27C)
;
_olex2_submission_special_instructions 'No special instructions were received'
_oxdiff_exptl_absorpt_empirical_details
;
Empirical correction (ABSPACK) includes:
- Absorption correction using spherical harmonics
- Frame scaling
;
_oxdiff_exptl_absorpt_empirical_full_max 2.819
_oxdiff_exptl_absorpt_empirical_full_min 0.460

loop_
_space_group_symop_operation_xyz
'x, y, z'
'-x+1/2, y+1/2, -z+1/2'
'-x, -y, -z'
'x-1/2, -y-1/2, z-1/2'

loop_
_atom_site_label
_atom_site_type_symbol
_atom_site_fract_x
_atom_site_fract_y
_atom_site_fract_z
_atom_site_U_iso_or_equiv
_atom_site_adp_type
_atom_site_occupancy
_atom_site_site_symmetry_order
_atom_site_calc_flag
_atom_site_refinement_flags_posn
_atom_site_refinement_flags_adp
_atom_site_refinement_flags_occupancy
_atom_site_disorder_assembly
_atom_site_disorder_group
F1 F 0.6022(4) 0.48659(15) 0.7096(2) 0.0742(8) Uani 0.3 1 d . . P A 1
F2 F 0.6868(6) 0.4065(2) 0.5694(4) 0.0821(14) Uani 0.2 1 d . . P B 2
C1 C 0.36611(15) 0.33424(6) 0.50830(11) 0.0512(3) Uani 1 1 d . . . . .
C2 C 0.59465(17) 0.34171(6) 0.35559(11) 0.0541(3) Uani 1 1 d . . . . .
C3 C 0.23701(16) 0.36382(7) 0.45041(12) 0.0564(3) Uani 1 1 d . . . . .
C4 C 0.59651(17) 0.45074(7) 0.53229(12) 0.0574(3) Uani 1 1 d . . . . .
H4 H 0.662680 0.417581 0.555647 0.069 Uiso 0.8 1 calc R . P B 1
C5 C 0.36670(17) 0.33632(7) 0.62345(11) 0.0550(3) Uani 1 1 d . . . . .
C6 C 0.57718(17) 0.23551(6) 0.47351(11) 0.0541(3) Uani 1 1 d . . . . .
C7 C 0.60406(16) 0.40861(7) 0.34225(12) 0.0554(3) Uani 1 1 d . . . . .
C8 C 0.54919(16) 0.45461(6) 0.42360(12) 0.0536(3) Uani 1 1 d . . . . .
C9 C 0.73453(18) 0.22452(7) 0.51266(13) 0.0606(4) Uani 1 1 d . . . . .
C10 C 0.48002(19) 0.18205(7) 0.45092(11) 0.0593(4) Uani 1 1 d . . . . .
C11 C 0.54873(18) 0.49439(7) 0.60673(12) 0.0585(3) Uani 1 1 d . . . . .
H11 H 0.582518 0.489827 0.679235 0.070 Uiso 0.7 1 calc R . P A 2
C12 C 0.12285(17) 0.39649(8) 0.50635(14) 0.0624(4) Uani 1 1 d . . . . .
H12 H 0.039703 0.416015 0.466749 0.075 Uiso 1 1 calc R . . . .
C13 C 0.24911(18) 0.36971(8) 0.67511(12) 0.0612(4) Uani 1 1 d . . . . .
H13 H 0.252510 0.370836 0.750607 0.073 Uiso 1 1 calc R . . . .
C14 C 0.12770(18) 0.40119(7) 0.61844(14) 0.0629(4) Uani 1 1 d . . . . .
C15 C 0.7881(2) 0.16303(7) 0.53274(15) 0.0697(4) Uani 1 1 d . . . . .
H15 H 0.891722 0.156885 0.560320 0.084 Uiso 1 1 calc R . . . .
C16 C 0.5403(2) 0.12120(7) 0.47038(13) 0.0694(4) Uani 1 1 d . . . . .
H16 H 0.475456 0.086392 0.453981 0.083 Uiso 1 1 calc R . . . .
C17 C 0.6918(2) 0.11065(7) 0.51285(15) 0.0724(4) Uani 1 1 d . . . . .
C18 C 0.6586(2) 0.30445(8) 0.27437(13) 0.0661(4) Uani 1 1 d . . . . .
H18 H 0.655385 0.260474 0.281651 0.079 Uiso 1 1 calc R . . . .
C19 C 0.4970(2) 0.30772(10) 0.69513(13) 0.0724(4) Uani 1 1 d . . . . .
H19A H 0.525565 0.266971 0.666914 0.109 Uiso 1 1 calc GR . . . .
H19B H 0.460623 0.302682 0.767278 0.109 Uiso 1 1 calc GR . . . .
H19C H 0.588083 0.335211 0.697011 0.109 Uiso 1 1 calc GR . . . .
C20 C 0.2139(2) 0.36021(10) 0.32848(14) 0.0750(5) Uani 1 1 d . . . . .
H20A H 0.248847 0.399194 0.296904 0.113 Uiso 1 1 calc GR . . . .
H20B H 0.103348 0.353673 0.309084 0.113 Uiso 1 1 calc GR . . . .
H20C H 0.274858 0.325451 0.301841 0.113 Uiso 1 1 calc GR . . . .
C21 C 0.6729(2) 0.43347(8) 0.25044(15) 0.0749(5) Uani 1 1 d . . . . .
H21 H 0.678153 0.477305 0.241610 0.090 Uiso 1 1 calc R . . . .
C22 C 0.8505(2) 0.27789(8) 0.5357(2) 0.0809(5) Uani 1 1 d . . . . .
H22A H 0.856649 0.304076 0.472261 0.121 Uiso 1 1 calc GR . . . .
H22B H 0.953630 0.260553 0.554614 0.121 Uiso 1 1 calc GR . . . .
H22C H 0.815267 0.303046 0.594924 0.121 Uiso 1 1 calc GR . . . .
C23 C 0.3163(2) 0.18886(9) 0.39888(16) 0.0786(5) Uani 1 1 d . . . . .
H23A H 0.256203 0.218418 0.439845 0.118 Uiso 1 1 calc GR . . . .
H23B H 0.264071 0.148278 0.397520 0.118 Uiso 1 1 calc GR . . . .
H23C H 0.323720 0.204231 0.325971 0.118 Uiso 1 1 calc GR . . . .
C24 C 0.7258(3) 0.32953(9) 0.18440(16) 0.0827(5) Uani 1 1 d . . . . .
H24 H 0.765842 0.302931 0.131995 0.099 Uiso 1 1 calc R . . . .
C25 C 0.0052(2) 0.43864(10) 0.67689(18) 0.0876(6) Uani 1 1 d . . . . .
H25A H -0.044176 0.469025 0.627953 0.131 Uiso 1 1 calc GR . . . .
H25B H 0.055845 0.460498 0.737500 0.131 Uiso 1 1 calc GR . . . .
H25C H -0.074123 0.410243 0.702424 0.131 Uiso 1 1 calc GR . . . .
C26 C 0.7330(3) 0.39438(10) 0.17279(17) 0.0896(6) Uani 1 1 d . . . . .
H26 H 0.778658 0.411901 0.112381 0.108 Uiso 1 1 calc R . . . .
C27 C 0.7542(4) 0.04420(9) 0.5364(2) 0.1155(9) Uani 1 1 d . . . . .
H27B H 0.730941 0.017412 0.474654 0.173 Uiso 1 1 calc GR . . . .
H27A H 0.703946 0.027256 0.598498 0.173 Uiso 1 1 calc GR . . . .
H27C H 0.867101 0.045862 0.551055 0.173 Uiso 1 1 calc GR . . . .
B00P B 0.51141(18) 0.30490(7) 0.44849(12) 0.0516(3) Uani 1 1 d . . . . .

loop_
_atom_site_aniso_label
_atom_site_aniso_U_11
_atom_site_aniso_U_22
_atom_site_aniso_U_33
_atom_site_aniso_U_23
_atom_site_aniso_U_13
_atom_site_aniso_U_12
F1 0.098(2) 0.0700(18) 0.0531(15) -0.0084(13) -0.0166(14) 0.0183(16)
F2 0.087(3) 0.064(3) 0.092(3) -0.011(2) -0.026(3) 0.023(2)
C1 0.0516(7) 0.0520(7) 0.0499(7) 0.0036(5) 0.0005(5) -0.0087(5)
C2 0.0604(8) 0.0479(7) 0.0545(7) -0.0008(5) 0.0086(6) -0.0026(5)
C3 0.0529(7) 0.0600(8) 0.0560(8) 0.0084(6) -0.0021(6) -0.0111(6)
C4 0.0589(8) 0.0459(7) 0.0669(9) 0.0005(6) -0.0025(6) 0.0001(5)
C5 0.0566(7) 0.0575(8) 0.0508(7) 0.0049(6) 0.0020(6) -0.0073(6)
C6 0.0635(8) 0.0480(7) 0.0512(7) -0.0007(5) 0.0071(6) -0.0080(5)
C7 0.0582(8) 0.0486(7) 0.0601(8) 0.0001(6) 0.0098(6) -0.0027(5)
C8 0.0552(7) 0.0439(6) 0.0620(8) -0.0012(5) 0.0044(6) -0.0059(5)
C9 0.0661(8) 0.0492(7) 0.0670(9) -0.0017(6) 0.0064(7) -0.0028(6)
C10 0.0760(9) 0.0559(8) 0.0466(7) -0.0020(6) 0.0074(6) -0.0164(6)
C11 0.0673(8) 0.0499(7) 0.0577(8) 0.0007(6) -0.0037(6) -0.0022(6)
C12 0.0498(7) 0.0640(9) 0.0732(9) 0.0126(7) -0.0014(6) -0.0056(6)
C13 0.0619(8) 0.0686(9) 0.0537(7) 0.0022(6) 0.0085(6) -0.0071(6)
C14 0.0546(8) 0.0636(8) 0.0711(9) 0.0018(7) 0.0097(6) -0.0076(6)
C15 0.0779(10) 0.0553(8) 0.0758(10) -0.0014(7) 0.0049(8) 0.0058(7)
C16 0.1009(12) 0.0492(7) 0.0591(8) -0.0066(6) 0.0139(8) -0.0201(7)
C17 0.1004(13) 0.0472(8) 0.0702(10) -0.0032(7) 0.0107(9) 0.0003(8)
C18 0.0849(10) 0.0520(8) 0.0628(9) -0.0011(6) 0.0185(7) 0.0042(7)
C19 0.0716(10) 0.0923(12) 0.0527(8) 0.0053(8) -0.0040(7) 0.0061(8)
C20 0.0736(10) 0.0913(12) 0.0587(9) 0.0104(8) -0.0115(7) -0.0080(9)
C21 0.0900(11) 0.0554(8) 0.0817(11) 0.0106(7) 0.0279(9) -0.0015(7)
C22 0.0624(9) 0.0597(9) 0.1192(16) 0.0008(9) -0.0088(9) -0.0059(7)
C23 0.0859(11) 0.0767(11) 0.0721(10) -0.0006(8) -0.0092(9) -0.0274(9)
C24 0.1075(14) 0.0730(11) 0.0708(10) 0.0020(8) 0.0372(10) 0.0152(9)
C25 0.0689(10) 0.0971(14) 0.0978(14) -0.0046(11) 0.0166(9) 0.0082(9)
C26 0.1126(15) 0.0786(12) 0.0818(12) 0.0186(9) 0.0489(11) 0.0093(10)
C27 0.159(2) 0.0490(10) 0.138(2) -0.0017(11) -0.0021(18) 0.0079(11)
B00P 0.0565(8) 0.0495(7) 0.0484(7) -0.0025(6) -0.0015(6) -0.0086(6)

loop_
_atom_type_symbol
_atom_type_description
_atom_type_scat_dispersion_real
_atom_type_scat_dispersion_imag
_atom_type_scat_source
C C 0.0181 0.0091 'International Tables Vol C Tables 4.2.6.8 and 6.1.1.4'
H H 0.0000 0.0000 'International Tables Vol C Tables 4.2.6.8 and 6.1.1.4'
B B 0.0090 0.0039 'International Tables Vol C Tables 4.2.6.8 and 6.1.1.4'
F F 0.0727 0.0534 'International Tables Vol C Tables 4.2.6.8 and 6.1.1.4'

loop_
_geom_angle_atom_site_label_1
_geom_angle_atom_site_label_2
_geom_angle_atom_site_label_3
_geom_angle
_geom_angle_site_symmetry_1
_geom_angle_site_symmetry_3
_geom_angle_publ_flag
C3 C1 C5 117.18(13) . . ?
C3 C1 B00P 121.90(12) . . ?
C5 C1 B00P 120.74(12) . . ?
C7 C2 B00P 126.95(12) . . ?
C18 C2 C7 116.57(12) . . ?
C18 C2 B00P 116.38(12) . . ?
C1 C3 C20 122.68(14) . . ?
C12 C3 C1 119.96(13) . . ?
C12 C3 C20 117.35(14) . . ?
F2 C4 C8 122.1(3) . . ?
F2 C4 C11 116.0(3) . . ?
C11 C4 C8 121.93(13) . . ?
C1 C5 C19 122.95(13) . . ?
C13 C5 C1 120.24(13) . . ?
C13 C5 C19 116.65(13) . . ?
C9 C6 C10 117.67(13) . . ?
C9 C6 B00P 122.14(12) . . ?
C10 C6 B00P 120.10(13) . . ?
C2 C7 C8 123.22(12) . . ?
C21 C7 C2 119.51(13) . . ?
C21 C7 C8 117.24(13) . . ?
C4 C8 C7 122.17(13) . . ?
C4 C8 C11 116.44(13) . 3_666 ?
C11 C8 C7 121.35(13) 3_666 . ?
C6 C9 C22 122.25(13) . . ?
C15 C9 C6 120.45(14) . . ?
C15 C9 C22 117.29(15) . . ?
C6 C10 C23 121.40(14) . . ?
C16 C10 C6 119.69(15) . . ?
C16 C10 C23 118.77(14) . . ?
F1 C11 C4 117.16(18) . . ?
F1 C11 C8 121.20(18) . 3_666 ?
C4 C11 C8 121.63(14) . 3_666 ?
C14 C12 C3 122.80(14) . . ?
C14 C13 C5 122.43(14) . . ?
C12 C14 C25 121.71(16) . . ?
C13 C14 C12 117.23(14) . . ?
C13 C14 C25 121.06(16) . . ?
C17 C15 C9 121.85(17) . . ?
C17 C16 C10 122.55(14) . . ?
C15 C17 C27 120.4(2) . . ?
C16 C17 C15 117.70(15) . . ?
C16 C17 C27 121.93(18) . . ?
C24 C18 C2 123.31(15) . . ?
C26 C21 C7 121.32(15) . . ?
C26 C24 C18 119.19(16) . . ?
C24 C26 C21 120.10(16) . . ?
C1 B00P C6 122.59(12) . . ?
C2 B00P C1 121.82(12) . . ?
C2 B00P C6 115.52(12) . . ?

loop_
_geom_bond_atom_site_label_1
_geom_bond_atom_site_label_2
_geom_bond_distance
_geom_bond_site_symmetry_2
_geom_bond_publ_flag
F1 C11 1.335(3) . ?
F2 C4 1.273(5) . ?
C1 C3 1.416(2) . ?
C1 C5 1.4198(19) . ?
C1 B00P 1.583(2) . ?
C2 C7 1.4197(19) . ?
C2 C18 1.399(2) . ?
C2 B00P 1.574(2) . ?
C3 C12 1.391(2) . ?
C3 C20 1.508(2) . ?
C4 C8 1.382(2) . ?
C4 C11 1.372(2) . ?
C5 C13 1.392(2) . ?
C5 C19 1.502(2) . ?
C6 C9 1.407(2) . ?
C6 C10 1.4109(19) . ?
C6 B00P 1.587(2) . ?
C7 C8 1.4829(19) . ?
C7 C21 1.397(2) . ?
C8 C11 1.393(2) 3_666 ?
C9 C15 1.389(2) . ?
C9 C22 1.506(2) . ?
C10 C16 1.394(2) . ?
C10 C23 1.500(2) . ?
C12 C14 1.384(2) . ?
C13 C14 1.380(2) . ?
C14 C25 1.508(2) . ?
C15 C17 1.384(2) . ?
C16 C17 1.373(3) . ?
C17 C27 1.517(3) . ?
C18 C24 1.374(2) . ?
C21 C26 1.376(3) . ?
C24 C26 1.373(3) . ?
